data_4023008
loop_
_publ_author_name
'Joe B. Gilroy'
'Steve D. J. McKinnon'
'Pierre Kennepohl'
'Mark S. Zsombor'
'Michael J. Ferguson'
'Laurence K. Thompson'
'Robin G. Hicks'

_publ_section_title
;
 Probing Electronic Communication in Stable Benzene-Bridged
 Verdazyl Diradicals
;
_journal_name_full 'Journal of Organic Chemistry'
_journal_page_first 8062
_journal_page_last 8069
_journal_paper_doi 10.1021/jo7014449
_journal_volume 72
_journal_year 2007
_chemical_formula_moiety 'C22 H32 N8 O2'
_chemical_formula_sum 'C22 H32 N8 O2'
_chemical_formula_weight 440.56
_chemical_name_systematic
;
 ?
;
_space_group_IT_number 15
_symmetry_cell_setting monoclinic
_symmetry_space_group_name_Hall '-I 2ya'
_symmetry_space_group_name_H-M 'I 1 2/a 1'
_atom_sites_solution_hydrogens geom
_atom_sites_solution_primary direct
_atom_sites_solution_secondary difmap
_audit_creation_method SHELXL-97
_cell_angle_alpha 90.00
_cell_angle_beta 106.528(2)
_cell_angle_gamma 90.00
_cell_formula_units_Z 8
_cell_length_a 25.546(3)
_cell_length_b 9.3143(9)
_cell_length_c 21.518(2)
_cell_measurement_reflns_used 7890
_cell_measurement_temperature 193(2)
_cell_measurement_theta_max 26.38
_cell_measurement_theta_min 2.19
_cell_volume 4908.6(8)
_computing_cell_refinement 'Bruker SAINT (Bruker, 1997)'
_computing_data_collection 'Bruker SMART (Bruker, 1997)'
_computing_data_reduction 'Bruker SAINT (Bruker, 1997)'
_computing_molecular_graphics 'Bruker SHELXTL (Bruker, 1997)'
_computing_publication_material 'Bruker SHELXTL (Bruker, 1997)'
_computing_structure_refinement 'SHELXL-97 (Sheldrick, 1997)'
_computing_structure_solution 'SHELXS-97 (Sheldrick, 1990)'
_diffrn_ambient_temperature 193(2)
_diffrn_detector_area_resol_mean 8.192
_diffrn_measured_fraction_theta_full 0.998
_diffrn_measured_fraction_theta_max 0.998
_diffrn_measurement_device_type 'Bruker PLATFORM diffractometer/SMART 1000 CCD area detector'
_diffrn_measurement_method '\w scans'
_diffrn_radiation_monochromator graphite
_diffrn_radiation_source 'fine-focus sealed tube'
_diffrn_radiation_type MoK\a
_diffrn_radiation_wavelength 0.71073
_diffrn_reflns_av_R_equivalents 0.0266
_diffrn_reflns_av_sigmaI/netI 0.0235
_diffrn_reflns_limit_h_max 31
_diffrn_reflns_limit_h_min -31
_diffrn_reflns_limit_k_max 11
_diffrn_reflns_limit_k_min -11
_diffrn_reflns_limit_l_max 26
_diffrn_reflns_limit_l_min -26
_diffrn_reflns_number 18392
_diffrn_reflns_theta_full 26.41
_diffrn_reflns_theta_max 26.41
_diffrn_reflns_theta_min 1.66
_diffrn_standards_decay_% 0
_diffrn_standards_interval_time 0
_diffrn_standards_number 0
_exptl_absorpt_coefficient_mu 0.081
_exptl_absorpt_correction_T_max 0.9841
_exptl_absorpt_correction_T_min 0.9555
_exptl_absorpt_correction_type multi-scan
_exptl_absorpt_process_details 'SADABS (Sheldrick, 1996)'
_exptl_crystal_colour red
_exptl_crystal_density_diffrn 1.192
_exptl_crystal_density_method 'not measured'
_exptl_crystal_description block
_exptl_crystal_F_000 1888
_exptl_crystal_size_max 0.57
_exptl_crystal_size_mid 0.38
_exptl_crystal_size_min 0.20
_refine_diff_density_max 0.280
_refine_diff_density_min -0.217
_refine_diff_density_rms 0.040
_refine_ls_extinction_method none
_refine_ls_goodness_of_fit_ref 1.037
_refine_ls_hydrogen_treatment constr
_refine_ls_matrix_type full
_refine_ls_number_parameters 289
_refine_ls_number_reflns 5046
_refine_ls_number_restraints 0
_refine_ls_restrained_S_all 1.037
_refine_ls_R_factor_all 0.0608
_refine_ls_R_factor_gt 0.0462
_refine_ls_shift/su_max 0.000
_refine_ls_shift/su_mean 0.000
_refine_ls_structure_factor_coef Fsqd
_refine_ls_weighting_details 'calc w=1/[\s^2^(Fo^2^)+(0.0659P)^2^+3.0886P] where P=(Fo^2^+2Fc^2^)/3'
_refine_ls_weighting_scheme calc
_refine_ls_wR_factor_gt 0.1245
_refine_ls_wR_factor_ref 0.1376
_reflns_number_gt 3937
_reflns_number_total 5046
_reflns_threshold_expression I>2\s(I)
_cod_data_source_file jo7014449-File003.cif
_cod_data_source_block vic0604
_cod_depositor_comments
;
The following automatic conversions were performed:
'_symmetry_cell_setting' value 'Monoclinic' changed to 'monoclinic'
according to '/home/saulius/struct/CIF-dictionaries/cif_core.dic'
dictionary named 'cif_core.dic' version 2.4.1 from 2010-06-29.

Automatic conversion script
Id: cif_fix_enum 1527 2010-12-29 10:47:43Z saulius 
;
_cod_original_sg_symbol_H-M 'I 2/a'
_cod_database_code 4023008

loop_
_symmetry_equiv_pos_as_xyz
'x, y, z'
'-x+1/2, y, -z'
'x+1/2, y+1/2, z+1/2'
'-x+1, y+1/2, -z+1/2'
'-x, -y, -z'
'x-1/2, -y, z'
'-x+1/2, -y+1/2, -z+1/2'
'x, -y+1/2, z+1/2'

loop_
_atom_site_label
_atom_site_type_symbol
_atom_site_fract_x
_atom_site_fract_y
_atom_site_fract_z
_atom_site_U_iso_or_equiv
_atom_site_adp_type
_atom_site_occupancy
_atom_site_symmetry_multiplicity
_atom_site_calc_flag
_atom_site_refinement_flags
O1 O -0.22350(4) 0.21543(13) 0.40345(5) 0.0407(3) Uani 1 1 d .
O2 O 0.16699(4) 0.24895(12) 0.22342(5) 0.0363(3) Uani 1 1 d .
N11 N -0.14027(5) 0.23931(15) 0.47858(6) 0.0369(3) Uani 1 1 d .
N12 N -0.08472(5) 0.25561(15) 0.49419(6) 0.0362(3) Uani 1 1 d .
N13 N -0.14821(5) 0.26161(14) 0.36941(6) 0.0341(3) Uani 1 1 d .
N14 N -0.09315(5) 0.27987(15) 0.38165(6) 0.0348(3) Uani 1 1 d .
N21 N 0.17681(5) 0.28125(14) 0.33144(6) 0.0314(3) Uani 1 1 d .
N22 N 0.15519(5) 0.29128(14) 0.38250(5) 0.0310(3) Uani 1 1 d .
N23 N 0.09106(5) 0.25711(14) 0.25928(6) 0.0332(3) Uani 1 1 d .
N24 N 0.06677(5) 0.27207(15) 0.30767(6) 0.0347(3) Uani 1 1 d .
C1 C -0.00505(5) 0.29417(17) 0.45799(6) 0.0307(3) Uani 1 1 d .
C2 C 0.01956(5) 0.28120(16) 0.40833(6) 0.0292(3) Uani 1 1 d .
H2 H -0.0021 0.2597 0.3656 0.035 Uiso 1 1 calc R
C3 C 0.07562(5) 0.29941(16) 0.42064(6) 0.0289(3) Uani 1 1 d .
C4 C 0.10726(6) 0.3297(2) 0.48330(7) 0.0388(4) Uani 1 1 d .
H4 H 0.1457 0.3407 0.4923 0.047 Uiso 1 1 calc R
C5 C 0.08269(6) 0.3438(2) 0.53250(7) 0.0475(5) Uani 1 1 d .
H5 H 0.1044 0.3656 0.5752 0.057 Uiso 1 1 calc R
C6 C 0.02688(6) 0.3266(2) 0.52030(7) 0.0426(4) Uani 1 1 d .
H6 H 0.0104 0.3370 0.5545 0.051 Uiso 1 1 calc R
C11 C -0.06499(6) 0.27544(16) 0.44385(7) 0.0311(3) Uani 1 1 d .
C12 C -0.17433(6) 0.23660(16) 0.41621(7) 0.0321(3) Uani 1 1 d .
C13 C -0.16223(6) 0.2076(2) 0.53392(8) 0.0418(4) Uani 1 1 d .
H13 H -0.2030 0.2081 0.5177 0.050 Uiso 1 1 calc R
C14 C -0.14497(10) 0.3217(3) 0.58525(11) 0.0703(6) Uani 1 1 d .
H14A H -0.1571 0.4159 0.5662 0.084 Uiso 1 1 calc R
H14B H -0.1051 0.3214 0.6026 0.084 Uiso 1 1 calc R
H14C H -0.1615 0.3022 0.6203 0.084 Uiso 1 1 calc R
C15 C -0.14423(10) 0.0608(2) 0.56017(12) 0.0745(7) Uani 1 1 d .
H15A H -0.1550 -0.0099 0.5251 0.089 Uiso 1 1 calc R
H15B H -0.1615 0.0367 0.5941 0.089 Uiso 1 1 calc R
H15C H -0.1044 0.0596 0.5785 0.089 Uiso 1 1 calc R
C16 C -0.17862(6) 0.25416(18) 0.30017(7) 0.0386(4) Uani 1 1 d .
H16 H -0.2185 0.2522 0.2967 0.046 Uiso 1 1 calc R
C17 C -0.16473(10) 0.1174(2) 0.27156(10) 0.0671(6) Uani 1 1 d .
H17A H -0.1727 0.0354 0.2959 0.081 Uiso 1 1 calc R
H17B H -0.1258 0.1174 0.2739 0.081 Uiso 1 1 calc R
H17C H -0.1866 0.1102 0.2262 0.081 Uiso 1 1 calc R
C18 C -0.16775(9) 0.3841(2) 0.26463(9) 0.0601(5) Uani 1 1 d .
H18A H -0.1777 0.4708 0.2845 0.072 Uiso 1 1 calc R
H18B H -0.1896 0.3789 0.2192 0.072 Uiso 1 1 calc R
H18C H -0.1289 0.3877 0.2669 0.072 Uiso 1 1 calc R
C21 C 0.10105(5) 0.28690(16) 0.36669(6) 0.0285(3) Uani 1 1 d .
C22 C 0.14658(6) 0.26119(15) 0.26785(7) 0.0280(3) Uani 1 1 d .
C23 C 0.23739(5) 0.28531(18) 0.34890(7) 0.0357(4) Uani 1 1 d .
H23 H 0.2486 0.2904 0.3080 0.043 Uiso 1 1 calc R
C24 C 0.25862(6) 0.41768(19) 0.38900(9) 0.0472(4) Uani 1 1 d .
H24A H 0.2430 0.5037 0.3644 0.057 Uiso 1 1 calc R
H24B H 0.2985 0.4209 0.3992 0.057 Uiso 1 1 calc R
H24C H 0.2481 0.4141 0.4294 0.057 Uiso 1 1 calc R
C25 C 0.26088(7) 0.1501(2) 0.38465(11) 0.0573(5) Uani 1 1 d .
H25A H 0.2471 0.0665 0.3572 0.069 Uiso 1 1 calc R
H25B H 0.2500 0.1431 0.4247 0.069 Uiso 1 1 calc R
H25C H 0.3008 0.1529 0.3952 0.069 Uiso 1 1 calc R
C26 C 0.05288(6) 0.23876(18) 0.19370(7) 0.0368(4) Uani 1 1 d .
H26 H 0.0748 0.2172 0.1630 0.044 Uiso 1 1 calc R
C27 C 0.01575(8) 0.1118(2) 0.19373(9) 0.0602(5) Uani 1 1 d .
H27A H 0.0379 0.0253 0.2074 0.072 Uiso 1 1 calc R
H27B H -0.0087 0.0976 0.1500 0.072 Uiso 1 1 calc R
H27C H -0.0059 0.1304 0.2239 0.072 Uiso 1 1 calc R
C28 C 0.02176(9) 0.3744(2) 0.17206(9) 0.0700(6) Uani 1 1 d .
H28A H 0.0474 0.4526 0.1718 0.084 Uiso 1 1 calc R
H28B H 0.0004 0.3982 0.2019 0.084 Uiso 1 1 calc R
H28C H -0.0028 0.3613 0.1283 0.084 Uiso 1 1 calc R

loop_
_atom_site_aniso_label
_atom_site_aniso_U_11
_atom_site_aniso_U_22
_atom_site_aniso_U_33
_atom_site_aniso_U_23
_atom_site_aniso_U_13
_atom_site_aniso_U_12
O1 0.0204(5) 0.0516(7) 0.0493(6) 0.0002(5) 0.0087(5) -0.0029(4)
O2 0.0315(6) 0.0528(7) 0.0304(5) -0.0027(5) 0.0178(4) 0.0005(5)
N11 0.0206(6) 0.0585(8) 0.0342(7) 0.0021(6) 0.0122(5) -0.0018(5)
N12 0.0190(6) 0.0611(9) 0.0302(6) 0.0002(6) 0.0098(5) -0.0023(5)
N13 0.0199(6) 0.0506(8) 0.0299(6) 0.0000(5) 0.0044(5) -0.0014(5)
N14 0.0200(6) 0.0563(8) 0.0278(6) -0.0006(6) 0.0064(5) -0.0017(5)
N21 0.0205(6) 0.0487(7) 0.0276(6) -0.0018(5) 0.0110(5) -0.0008(5)
N22 0.0232(6) 0.0487(7) 0.0237(6) -0.0007(5) 0.0108(5) -0.0016(5)
N23 0.0237(6) 0.0553(8) 0.0227(6) -0.0048(5) 0.0101(5) -0.0016(5)
N24 0.0231(6) 0.0607(8) 0.0225(6) -0.0043(5) 0.0102(5) -0.0007(5)
C1 0.0206(7) 0.0486(9) 0.0239(6) 0.0010(6) 0.0078(5) -0.0013(6)
C2 0.0216(6) 0.0448(8) 0.0208(6) -0.0002(6) 0.0055(5) -0.0001(6)
C3 0.0218(6) 0.0433(8) 0.0229(6) 0.0006(6) 0.0086(5) -0.0005(6)
C4 0.0197(7) 0.0710(11) 0.0257(7) 0.0000(7) 0.0066(5) -0.0057(7)
C5 0.0274(8) 0.0939(14) 0.0204(7) -0.0058(8) 0.0054(6) -0.0106(8)
C6 0.0275(7) 0.0802(12) 0.0226(7) -0.0017(7) 0.0112(6) -0.0053(8)
C11 0.0220(7) 0.0461(9) 0.0262(7) -0.0005(6) 0.0084(5) 0.0004(6)
C12 0.0226(7) 0.0367(8) 0.0379(8) -0.0010(6) 0.0100(6) 0.0009(6)
C13 0.0260(7) 0.0661(11) 0.0388(8) 0.0031(8) 0.0179(6) -0.0047(7)
C14 0.0909(16) 0.0743(14) 0.0688(13) -0.0150(11) 0.0601(13) -0.0133(12)
C15 0.0957(17) 0.0644(14) 0.0804(15) 0.0148(12) 0.0523(14) -0.0068(12)
C16 0.0271(7) 0.0535(10) 0.0303(7) -0.0011(7) 0.0001(6) -0.0019(6)
C17 0.0871(16) 0.0576(12) 0.0458(10) -0.0127(9) 0.0012(10) -0.0006(11)
C18 0.0665(13) 0.0601(12) 0.0427(10) 0.0115(9) -0.0022(9) -0.0017(10)
C21 0.0215(6) 0.0414(8) 0.0236(6) -0.0009(6) 0.0078(5) -0.0012(6)
C22 0.0267(7) 0.0337(7) 0.0266(7) 0.0000(6) 0.0123(6) 0.0006(6)
C23 0.0198(7) 0.0563(10) 0.0336(7) 0.0012(7) 0.0120(6) -0.0005(6)
C24 0.0254(8) 0.0486(10) 0.0628(11) 0.0056(8) 0.0049(7) -0.0038(7)
C25 0.0295(8) 0.0462(10) 0.0935(15) 0.0015(10) 0.0129(9) 0.0066(7)
C26 0.0291(7) 0.0605(10) 0.0215(7) -0.0060(6) 0.0084(6) -0.0025(7)
C27 0.0605(12) 0.0780(14) 0.0359(9) -0.0058(9) 0.0036(8) -0.0235(10)
C28 0.0774(14) 0.0707(14) 0.0424(10) -0.0040(10) -0.0145(10) 0.0111(11)

loop_
_atom_type_symbol
_atom_type_description
_atom_type_scat_dispersion_real
_atom_type_scat_dispersion_imag
_atom_type_scat_source
C C 0.0033 0.0016 'International Tables Vol C Tables 4.2.6.8 and 6.1.1.4'
H H 0.0000 0.0000 'International Tables Vol C Tables 4.2.6.8 and 6.1.1.4'
N N 0.0061 0.0033 'International Tables Vol C Tables 4.2.6.8 and 6.1.1.4'
O O 0.0106 0.0060 'International Tables Vol C Tables 4.2.6.8 and 6.1.1.4'

loop_
_geom_angle_atom_site_label_1
_geom_angle_atom_site_label_2
_geom_angle_atom_site_label_3
_geom_angle
N12 N11 C12 124.35(12)
N12 N11 C13 115.27(12)
C12 N11 C13 120.04(12)
C11 N12 N11 114.91(12)
N14 N13 C12 124.53(12)
N14 N13 C16 114.76(12)
C12 N13 C16 120.38(12)
C11 N14 N13 115.05(12)
N22 N21 C22 124.51(11)
N22 N21 C23 115.17(11)
C22 N21 C23 120.23(11)
C21 N22 N21 114.96(11)
N24 N23 C22 124.76(12)
N24 N23 C26 114.89(11)
C22 N23 C26 120.34(11)
C21 N24 N23 114.93(11)
C6 C1 C2 119.36(13)
C6 C1 C11 120.77(12)
C2 C1 C11 119.86(12)
C3 C2 C1 120.62(12)
C4 C3 C2 119.52(12)
C4 C3 C21 120.71(12)
C2 C3 C21 119.77(12)
C5 C4 C3 119.80(13)
C4 C5 C6 120.78(13)
C5 C6 C1 119.90(13)
N14 C11 N12 127.06(13)
N14 C11 C1 115.76(12)
N12 C11 C1 117.18(12)
O1 C12 N11 123.09(14)
O1 C12 N13 122.93(14)
N11 C12 N13 113.98(12)
N11 C13 C15 109.75(14)
N11 C13 C14 110.48(14)
C15 C13 C14 111.89(18)
N13 C16 C18 110.92(14)
N13 C16 C17 109.68(14)
C18 C16 C17 112.10(16)
N22 C21 N24 127.10(12)
N22 C21 C3 116.87(12)
N24 C21 C3 116.03(12)
O2 C22 N23 123.14(13)
O2 C22 N21 123.20(13)
N23 C22 N21 113.65(11)
N21 C23 C25 110.03(13)
N21 C23 C24 110.09(12)
C25 C23 C24 111.29(14)
N23 C26 C28 110.34(14)
N23 C26 C27 109.42(13)
C28 C26 C27 112.45(17)

loop_
_geom_bond_atom_site_label_1
_geom_bond_atom_site_label_2
_geom_bond_distance
O1 C12 1.2229(17)
O2 C22 1.2176(16)
N11 N12 1.3705(16)
N11 C12 1.376(2)
N11 C13 1.4831(18)
N12 C11 1.3313(18)
N13 N14 1.3659(16)
N13 C12 1.3770(19)
N13 C16 1.4730(19)
N14 C11 1.3276(18)
N21 N22 1.3662(15)
N21 C22 1.3793(18)
N21 C23 1.4853(17)
N22 C21 1.3276(17)
N23 N24 1.3626(16)
N23 C22 1.3777(18)
N23 C26 1.4794(18)
N24 C21 1.3288(18)
C1 C6 1.390(2)
C1 C2 1.3907(19)
C1 C11 1.4840(18)
C2 C3 1.3908(18)
C3 C4 1.3896(19)
C3 C21 1.4873(18)
C4 C5 1.382(2)
C5 C6 1.383(2)
C13 C15 1.501(3)
C13 C14 1.505(3)
C16 C18 1.500(3)
C16 C17 1.500(3)
C23 C25 1.508(2)
C23 C24 1.514(2)
C26 C28 1.494(3)
C26 C27 1.516(2)

loop_
_geom_torsion_atom_site_label_1
_geom_torsion_atom_site_label_2
_geom_torsion_atom_site_label_3
_geom_torsion_atom_site_label_4
_geom_torsion
C12 N11 N12 C11 2.8(2)
C13 N11 N12 C11 176.16(14)
C12 N13 N14 C11 -1.6(2)
C16 N13 N14 C11 -174.97(13)
C22 N21 N22 C21 -3.0(2)
C23 N21 N22 C21 -179.69(13)
C22 N23 N24 C21 -2.2(2)
C26 N23 N24 C21 179.26(13)
C6 C1 C2 C3 0.4(2)
C11 C1 C2 C3 179.54(14)
C1 C2 C3 C4 0.5(2)
C1 C2 C3 C21 -179.23(14)
C2 C3 C4 C5 -1.1(3)
C21 C3 C4 C5 178.67(16)
C3 C4 C5 C6 0.7(3)
C4 C5 C6 C1 0.3(3)
C2 C1 C6 C5 -0.8(3)
C11 C1 C6 C5 -179.93(17)
N13 N14 C11 N12 -0.1(2)
N13 N14 C11 C1 179.63(12)
N11 N12 C11 N14 -0.5(2)
N11 N12 C11 C1 179.82(13)
C6 C1 C11 N14 164.11(16)
C2 C1 C11 N14 -15.0(2)
C6 C1 C11 N12 -16.2(2)
C2 C1 C11 N12 164.76(14)
N12 N11 C12 O1 176.59(14)
C13 N11 C12 O1 3.5(2)
N12 N11 C12 N13 -4.2(2)
C13 N11 C12 N13 -177.24(14)
N14 N13 C12 O1 -177.22(14)
C16 N13 C12 O1 -4.2(2)
N14 N13 C12 N11 3.5(2)
C16 N13 C12 N11 176.58(13)
N12 N11 C13 C15 -67.88(19)
C12 N11 C13 C15 105.80(18)
N12 N11 C13 C14 56.0(2)
C12 N11 C13 C14 -130.36(17)
N14 N13 C16 C18 -55.41(19)
C12 N13 C16 C18 130.90(16)
N14 N13 C16 C17 68.96(19)
C12 N13 C16 C17 -104.73(18)
N21 N22 C21 N24 1.0(2)
N21 N22 C21 C3 -179.21(12)
N23 N24 C21 N22 1.4(2)
N23 N24 C21 C3 -178.38(13)
C4 C3 C21 N22 6.7(2)
C2 C3 C21 N22 -173.55(14)
C4 C3 C21 N24 -173.48(15)
C2 C3 C21 N24 6.3(2)
N24 N23 C22 O2 -179.20(14)
C26 N23 C22 O2 -0.7(2)
N24 N23 C22 N21 0.5(2)
C26 N23 C22 N21 178.95(13)
N22 N21 C22 O2 -178.07(13)
C23 N21 C22 O2 -1.5(2)
N22 N21 C22 N23 2.3(2)
C23 N21 C22 N23 178.83(12)
N22 N21 C23 C25 68.94(17)
C22 N21 C23 C25 -107.92(16)
N22 N21 C23 C24 -54.07(17)
C22 N21 C23 C24 129.07(14)
N24 N23 C26 C28 68.48(19)
C22 N23 C26 C28 -110.16(17)
N24 N23 C26 C27 -55.75(18)
C22 N23 C26 C27 125.61(16)
